data_7250289
loop_
_publ_author_name
'Rani, Payal'
'Chahal, Sandhya'
'Ranolia, Anju'
Kiran,
'Kumar, Devendra'
'Kataria, Ramesh'
'Kumar, Parvin'
'Singh, Devender'
'Duhan, Anil'
'Jha, Vibhu'
'Wahajuddin, Muhammad'
'Joshi, Gaurav'
'Sindhu, Jayant'

_publ_section_title
;
 Design and development of sulfenylated 5-aminopyrazoles as inhibitors of
 acetylcholinesterase and butyrylcholinesterase: exploring the implication
 for A\b1--42 aggregation inhibition in Alzheimer's disease
;
_journal_name_full 'RSC Medicinal Chemistry'
_journal_paper_doi 10.1039/D5MD00069F
_journal_year 2025
_chemical_formula_moiety 'C16 H15 N3 S'
_chemical_formula_sum 'C16 H15 N3 S'
_chemical_formula_weight 281.37
_space_group_crystal_system orthorhombic
_space_group_IT_number 33
_space_group_name_Hall 'P 2c -2n'
_space_group_name_H-M_alt 'P n a 21'
_atom_sites_solution_hydrogens mixed
_atom_sites_solution_primary dual
_audit_creation_date 2023-11-03
_audit_creation_method
;
Olex2 1.5
(compiled 2023.08.24 svn.re1ec1418 for OlexSys, GUI svn.r6817)
;
_audit_update_record
;
2023-11-03 deposited with the CCDC.	2025-03-17 downloaded from the CCDC.
;
_cell_angle_alpha 90
_cell_angle_beta 90
_cell_angle_gamma 90
_cell_formula_units_Z 8
_cell_length_a 11.7569(10)
_cell_length_b 9.4089(9)
_cell_length_c 26.936(3)
_cell_measurement_reflns_used 3973
_cell_measurement_temperature 293(2)
_cell_measurement_theta_max 25.5840
_cell_measurement_theta_min 3.5390
_cell_volume 2979.6(5)
_computing_cell_refinement
;
CrystalClear-SM Expert 2.0 r7 (Rigaku, 2011)
;
_computing_data_collection
;
CrystalClear-SM Expert 2.0 r7 (Rigaku, 2011)
;
_computing_data_reduction
;
CrystalClear-SM Expert 2.0 r7 (Rigaku, 2011)
;
_computing_molecular_graphics 'Olex2 1.5 (Dolomanov et al., 2009)'
_computing_publication_material 'Olex2 1.5 (Dolomanov et al., 2009)'
_computing_structure_refinement 'SHELXL 2018/3 (Sheldrick, 2015)'
_computing_structure_solution 'SHELXT 2014/5 (Sheldrick, 2014)'
_diffrn_ambient_temperature 293(2)
_diffrn_detector CCD
_diffrn_detector_area_resol_mean 28.5714
_diffrn_detector_type 'Rigaku Saturn724+'
_diffrn_measured_fraction_theta_full 0.979
_diffrn_measured_fraction_theta_max 0.975
_diffrn_measurement_details
;
List of Runs (angles in degrees, time in seconds):

  # Type    Start    End  Width  t~exp~   \w     \q     \k     \f   Frames
#--------------------------------------------------------------------------
  1  \w    -79.00 -28.00   0.50   50.49    --   -9.95 164.00 -72.00  102
  2  \w    -34.00   5.00   0.50   50.49    --   10.22 -86.00 -59.00   78
  3  \w     25.00  69.00   0.50   50.49    --   10.22  38.00 -81.00   88
  4  \w    -47.00  -3.00   0.50   50.49    --   -9.95 125.00 -90.00   88
  5  \w    -49.00 -12.00   0.50   50.49    --   10.22 -19.00 150.00   74
  6  \w     -6.00  20.00   0.50   50.49    --   10.22 -19.00 150.00   52
  7  \w      6.00  31.00   0.50   50.49    --   10.22-125.00-180.00   50
;
_diffrn_measurement_device 'AFC12 (Right): Kappa 3 circle'
_diffrn_measurement_device_type 'Rigaku Saturn724+ (2x2 bin mode)'
_diffrn_measurement_method 'profile data from \w-scans'
_diffrn_measurement_specimen_support 'Mitegen 50um'
_diffrn_orient_matrix_type 'CrysAlisPro convention (1999,Acta A55,543-557)'
_diffrn_orient_matrix_UB_11 0.0528883000
_diffrn_orient_matrix_UB_12 0.0059248000
_diffrn_orient_matrix_UB_13 -0.0319399000
_diffrn_orient_matrix_UB_21 0.0077644000
_diffrn_orient_matrix_UB_22 -0.0253252000
_diffrn_orient_matrix_UB_23 -0.0183913000
_diffrn_orient_matrix_UB_31 -0.0279016000
_diffrn_orient_matrix_UB_32 0.0041774000
_diffrn_orient_matrix_UB_33 -0.0657745000
_diffrn_radiation_collimation 0.3
_diffrn_radiation_monochromator Confocal
_diffrn_radiation_probe x-ray
_diffrn_radiation_type 'Mo K\a'
_diffrn_radiation_wavelength 0.71073
_diffrn_reflns_av_R_equivalents 0.2698
_diffrn_reflns_av_unetI/netI 0.1505
_diffrn_reflns_Laue_measured_fraction_full 0.979
_diffrn_reflns_Laue_measured_fraction_max 0.975
_diffrn_reflns_limit_h_max 14
_diffrn_reflns_limit_h_min -13
_diffrn_reflns_limit_k_max 8
_diffrn_reflns_limit_k_min -11
_diffrn_reflns_limit_l_max 33
_diffrn_reflns_limit_l_min -30
_diffrn_reflns_number 11829
_diffrn_reflns_point_group_measured_fraction_full 0.813
_diffrn_reflns_point_group_measured_fraction_max 0.797
_diffrn_reflns_theta_full 25.242
_diffrn_reflns_theta_max 26.373
_diffrn_reflns_theta_min 3.159
_diffrn_source 'Rotating Anode'
_diffrn_source_current 24.0
_diffrn_source_power 1.2
_diffrn_source_target Mo
_diffrn_source_type 'Rotating Anode'
_diffrn_source_voltage 50.0
_exptl_absorpt_coefficient_mu 0.211
_exptl_absorpt_correction_T_max 1.00000
_exptl_absorpt_correction_T_min 0.64845
_exptl_absorpt_correction_type multi-scan
_exptl_absorpt_process_details
;
CrysAlisPro 1.171.39.31d (Rigaku Oxford Diffraction, 2017)
Empirical absorption correction using spherical harmonics,
 implemented in SCALE3 ABSPACK scaling algorithm.
;
_exptl_crystal_colour 'clear light yellow'
_exptl_crystal_colour_lustre clear
_exptl_crystal_colour_modifier light
_exptl_crystal_colour_primary yellow
_exptl_crystal_density_diffrn 1.254
_exptl_crystal_description block
_exptl_crystal_F_000 1184
_exptl_crystal_preparation 'Slow evaporation'
_exptl_crystal_recrystallization_method Synthesized
_exptl_crystal_size_max 0.16
_exptl_crystal_size_mid 0.14
_exptl_crystal_size_min 0.12
_refine_diff_density_max 0.409
_refine_diff_density_min -0.420
_refine_diff_density_rms 0.087
_refine_ls_abs_structure_details
;
 Flack x determined using 612 quotients [(I+)-(I-)]/[(I+)+(I-)]
 (Parsons, Flack and Wagner, Acta Cryst. B69 (2013) 249-259).
;
_refine_ls_abs_structure_Flack -0.1(3)
_refine_ls_extinction_method none
_refine_ls_goodness_of_fit_ref 0.984
_refine_ls_hydrogen_treatment constr
_refine_ls_matrix_type full
_refine_ls_number_parameters 365
_refine_ls_number_reflns 4866
_refine_ls_number_restraints 7
_refine_ls_restrained_S_all 0.983
_refine_ls_R_factor_all 0.1829
_refine_ls_R_factor_gt 0.0949
_refine_ls_shift/su_max 0.000
_refine_ls_shift/su_mean 0.000
_refine_ls_structure_factor_coef Fsqd
_refine_ls_weighting_details 'w=1/[\s^2^(Fo^2^)+(0.1979P)^2^] where P=(Fo^2^+2Fc^2^)/3'
_refine_ls_weighting_scheme calc
_refine_ls_wR_factor_gt 0.2448
_refine_ls_wR_factor_ref 0.3321
_reflns_Friedel_coverage 0.600
_reflns_Friedel_fraction_full 0.639
_reflns_Friedel_fraction_max 0.611
_reflns_number_gt 2393
_reflns_number_total 4866
_reflns_threshold_expression 'I > 2\s(I)'
_cod_data_source_file d5md00069f2.cif
_cod_data_source_block rk-j1
_cod_database_code 7250289
_shelx_shelxl_version_number 2018/3
_chemical_oxdiff_formula 'C H N O S'
_shelx_space_group_comment
;
The symmetry employed for this shelxl refinement is uniquely defined
by the following loop, which should always be used as a source of
symmetry information in preference to the above space-group names.
They are only intended as comments.
;
_shelx_estimated_absorpt_t_max 0.975
_shelx_estimated_absorpt_t_min 0.967
_olex2_refinement_description
;
1. Uiso/Uaniso restraints and constraints
C13 \\sim C12: within 2A with sigma of 0.01 and sigma for terminal atoms of
0.02 within 2A
2.a Rotating group:
 N3(H3A,H3B), N3A(H3AA,H3AB)
2.b Aromatic/amide H refined with riding coordinates:
 C15(H15), C2A(H2A), C6A(H6A), C14(H14), C11A(H11A), C13(H13), C4(H4), C2(H2),
 C12A(H12A), C5A(H5A), C5(H5), C3A(H3AC), C12(H12), C3(H3), C13A(H13A),
 C4A(H4A), C11(H11), C6(H6), C15A(H15A), C14A(H14A)
2.c Idealised Me refined as rotating group:
 C16A(H16D,H16E,H16F), C16(H16A,H16B,H16C)
;
_olex2_submission_special_instructions 'No special instructions were received'
_oxdiff_exptl_absorpt_empirical_details
;
Empirical correction (ABSPACK) includes:
- Absorption correction using spherical harmonics
- Frame scaling
;
_oxdiff_exptl_absorpt_empirical_full_max 2.539
_oxdiff_exptl_absorpt_empirical_full_min 0.477

loop_
_space_group_symop_operation_xyz
'x, y, z'
'-x, -y, z+1/2'
'x+1/2, -y+1/2, z'
'-x+1/2, y+1/2, z+1/2'

loop_
_atom_site_label
_atom_site_type_symbol
_atom_site_fract_x
_atom_site_fract_y
_atom_site_fract_z
_atom_site_U_iso_or_equiv
_atom_site_adp_type
_atom_site_occupancy
_atom_site_site_symmetry_order
_atom_site_calc_flag
_atom_site_refinement_flags_posn
_atom_site_refinement_flags_adp
_atom_site_refinement_flags_occupancy
_atom_site_disorder_assembly
_atom_site_disorder_group
S1 S 0.1092(3) 0.4707(4) 0.68175(13) 0.0723(11) Uani 1 1 d . . . . .
S1A S 0.6425(3) 0.9621(4) 0.31480(15) 0.0824(13) Uani 1 1 d . . . . .
N2 N 0.3318(9) 0.2408(11) 0.6066(5) 0.056(3) Uani 1 1 d . . . . .
C1A C 0.5091(8) 0.6972(14) 0.4731(5) 0.050(3) Uani 1 1 d . . . . .
C15 C 0.2568(11) 0.6920(19) 0.6539(6) 0.075(5) Uani 1 1 d . . . . .
H15 H 0.302286 0.625300 0.637891 0.090 Uiso 1 1 calc R U . . .
N1 N 0.2452(8) 0.2588(10) 0.5735(4) 0.047(3) Uani 1 1 d . . . . .
N1A N 0.5134(9) 0.7572(12) 0.4271(5) 0.063(3) Uani 1 1 d . . . . .
C2A C 0.5351(12) 0.7674(15) 0.5164(6) 0.061(4) Uani 1 1 d . . . . .
H2A H 0.554684 0.863076 0.515167 0.073 Uiso 1 1 calc R U . . .
C10A C 0.5979(10) 1.1405(15) 0.3207(5) 0.061(3) Uani 1 1 d . . . . .
N3 N 0.0629(8) 0.3754(14) 0.5659(5) 0.080(4) Uani 1 1 d . . . . .
H3A H 0.062244 0.328380 0.538253 0.095 Uiso 1 1 d R U . . .
H3B H 0.002482 0.353095 0.582663 0.095 Uiso 1 1 d R U . . .
C9A C 0.4562(11) 0.8047(16) 0.3521(5) 0.066(4) Uani 1 1 d . . . . .
N3A N 0.6939(8) 0.8726(13) 0.4315(4) 0.071(3) Uani 1 1 d . . . . .
H3AA H 0.748687 0.896264 0.411357 0.085 Uiso 1 1 d R U . . .
H3AB H 0.679867 0.945870 0.450270 0.085 Uiso 1 1 d R U . . .
C9 C 0.2999(10) 0.3111(15) 0.6465(5) 0.061(3) Uani 1 1 d . . . . .
C6A C 0.4714(9) 0.5571(18) 0.4778(5) 0.074(5) Uani 1 1 d . . . . .
H6A H 0.449759 0.507674 0.449410 0.088 Uiso 1 1 calc R U . . .
C14 C 0.2873(15) 0.832(2) 0.6531(7) 0.091(5) Uani 1 1 d . . . . .
H14 H 0.350539 0.861001 0.635084 0.110 Uiso 1 1 calc R U . . .
C8A C 0.5620(10) 0.8679(15) 0.3583(5) 0.060(3) Uani 1 1 d . . . . .
C7 C 0.1612(9) 0.3399(15) 0.5925(5) 0.059(3) Uani 1 1 d . . . . .
C11A C 0.6669(13) 1.2417(17) 0.2978(7) 0.077(5) Uani 1 1 d . . . . .
H11A H 0.733325 1.215872 0.281444 0.092 Uiso 1 1 calc R U . . .
C10 C 0.1572(9) 0.6470(14) 0.6786(5) 0.055(3) Uani 1 1 d . . . . .
C8 C 0.1918(10) 0.3723(13) 0.6401(5) 0.055(3) Uani 1 1 d . . . . .
C16A C 0.3819(12) 0.8023(19) 0.3067(6) 0.089(5) Uani 1 1 d . . . . .
H16D H 0.405769 0.875639 0.284238 0.133 Uiso 1 1 calc R U . . .
H16E H 0.304282 0.818382 0.316255 0.133 Uiso 1 1 calc R U . . .
H16F H 0.388231 0.711521 0.290734 0.133 Uiso 1 1 calc R U . . .
C13 C 0.2232(16) 0.9292(19) 0.6793(7) 0.097(5) Uani 1 1 d . U . . .
H13 H 0.247092 1.023368 0.680539 0.116 Uiso 1 1 calc R U . . .
N2A N 0.4240(10) 0.7359(12) 0.3920(5) 0.058(3) Uani 1 1 d . . . . .
C4 C 0.2613(14) 0.058(3) 0.4357(7) 0.103(6) Uani 1 1 d . . . . .
H4 H 0.262164 0.010331 0.405402 0.124 Uiso 1 1 calc R U . . .
C2 C 0.2870(9) 0.0508(17) 0.5236(5) 0.072(4) Uani 1 1 d . . . . .
H2 H 0.306041 0.001145 0.552279 0.086 Uiso 1 1 calc R U . . .
C16 C 0.3707(13) 0.3188(17) 0.6926(6) 0.085(4) Uani 1 1 d . . . . .
H16A H 0.432754 0.252962 0.690066 0.128 Uiso 1 1 calc R U . . .
H16B H 0.324691 0.294995 0.720839 0.128 Uiso 1 1 calc R U . . .
H16C H 0.399939 0.413431 0.696406 0.128 Uiso 1 1 calc R U . . .
C7A C 0.5959(9) 0.8382(14) 0.4068(5) 0.060(3) Uani 1 1 d . . . . .
C12A C 0.6318(18) 1.385(2) 0.3006(7) 0.100(6) Uani 1 1 d . . . . .
H12A H 0.673428 1.453952 0.283899 0.120 Uiso 1 1 calc R U . . .
C5A C 0.4653(10) 0.489(2) 0.5233(7) 0.085(5) Uani 1 1 d . . . . .
H5A H 0.440360 0.395735 0.524998 0.102 Uiso 1 1 calc R U . . .
C5 C 0.2276(13) 0.199(2) 0.4380(6) 0.083(4) Uani 1 1 d . . . . .
H5 H 0.208691 0.247419 0.409074 0.099 Uiso 1 1 calc R U . . .
C3A C 0.5328(13) 0.697(3) 0.5631(7) 0.097(6) Uani 1 1 d . . . . .
H3AC H 0.556359 0.744310 0.591645 0.117 Uiso 1 1 calc R U . . .
C12 C 0.1286(16) 0.892(2) 0.7027(7) 0.093(5) Uani 1 1 d . U . . .
H12 H 0.084939 0.960043 0.719163 0.111 Uiso 1 1 calc R U . . .
C3 C 0.2931(10) -0.0107(18) 0.4778(6) 0.080(4) Uani 1 1 d . . . . .
H3 H 0.320140 -0.103337 0.475296 0.096 Uiso 1 1 calc R U . . .
C13A C 0.540(2) 1.423(2) 0.3267(8) 0.108(6) Uani 1 1 d . . . . .
H13A H 0.522861 1.519198 0.330667 0.129 Uiso 1 1 calc R U . . .
C4A C 0.4957(11) 0.559(2) 0.5658(7) 0.093(6) Uani 1 1 d . . . . .
H4A H 0.491270 0.513246 0.596344 0.112 Uiso 1 1 calc R U . . .
C11 C 0.0966(12) 0.7532(17) 0.7022(6) 0.067(5) Uani 1 1 d . . . . .
H11 H 0.030085 0.728163 0.718747 0.080 Uiso 1 1 calc R U . . .
C6 C 0.2223(13) 0.266(2) 0.4832(7) 0.084(5) Uani 1 1 d . . . . .
H6 H 0.199821 0.360920 0.485345 0.100 Uiso 1 1 calc R U . . .
C1 C 0.2510(9) 0.1907(15) 0.5253(5) 0.056(3) Uani 1 1 d . . . . .
C15A C 0.5019(12) 1.1856(19) 0.3458(6) 0.080(5) Uani 1 1 d . . . . .
H15A H 0.456776 1.119112 0.362046 0.096 Uiso 1 1 calc R U . . .
C14A C 0.4720(16) 1.325(3) 0.3472(7) 0.102(7) Uani 1 1 d . . . . .
H14A H 0.404459 1.352636 0.362350 0.123 Uiso 1 1 calc R U . . .

loop_
_atom_site_aniso_label
_atom_site_aniso_U_11
_atom_site_aniso_U_22
_atom_site_aniso_U_33
_atom_site_aniso_U_23
_atom_site_aniso_U_13
_atom_site_aniso_U_12
S1 0.074(2) 0.069(3) 0.074(2) -0.005(2) 0.0274(17) -0.0069(18)
S1A 0.089(2) 0.064(3) 0.094(3) 0.014(2) 0.041(2) 0.0068(19)
N2 0.052(6) 0.050(7) 0.068(8) -0.005(5) 0.004(6) 0.003(5)
C1A 0.035(5) 0.047(9) 0.067(9) 0.003(6) 0.005(5) -0.004(5)
C15 0.057(8) 0.090(15) 0.078(10) 0.030(9) 0.002(6) 0.006(8)
N1 0.038(6) 0.054(7) 0.050(7) 0.003(4) 0.007(4) 0.003(4)
N1A 0.041(6) 0.076(9) 0.071(9) 0.007(6) -0.008(5) -0.006(5)
C2A 0.061(8) 0.058(9) 0.064(10) -0.009(7) -0.008(7) 0.002(6)
C10A 0.058(7) 0.057(9) 0.069(9) 0.002(6) -0.007(6) -0.001(6)
N3 0.042(5) 0.113(11) 0.083(8) 0.003(7) -0.001(5) 0.015(6)
C9A 0.064(8) 0.062(10) 0.073(10) 0.012(7) 0.003(6) 0.013(7)
N3A 0.049(5) 0.069(8) 0.095(9) -0.013(6) 0.008(5) -0.009(5)
C9 0.061(7) 0.060(10) 0.063(9) 0.007(7) -0.006(6) 0.008(7)
C6A 0.040(6) 0.114(15) 0.066(9) 0.005(8) 0.001(5) 0.009(7)
C14 0.095(11) 0.068(13) 0.111(14) 0.002(10) 0.003(10) -0.023(10)
C8A 0.057(7) 0.053(9) 0.069(9) 0.000(6) 0.013(6) 0.000(6)
C7 0.041(6) 0.063(9) 0.074(9) 0.011(7) 0.005(5) -0.007(6)
C11A 0.072(10) 0.067(12) 0.092(13) 0.016(8) -0.001(8) -0.008(7)
C10 0.058(7) 0.061(9) 0.046(7) -0.001(6) 0.004(6) -0.010(6)
C8 0.062(7) 0.044(8) 0.060(8) -0.014(6) 0.016(6) 0.003(6)
C16A 0.106(11) 0.101(13) 0.059(9) 0.026(8) -0.018(8) 0.004(9)
C13 0.122(12) 0.074(10) 0.095(10) -0.003(8) -0.018(9) -0.010(9)
N2A 0.053(6) 0.059(8) 0.063(8) -0.004(6) -0.013(6) -0.005(5)
C4 0.076(10) 0.15(2) 0.083(13) -0.036(13) -0.005(9) -0.025(11)
C2 0.046(7) 0.105(14) 0.064(9) -0.017(8) -0.014(6) 0.012(7)
C16 0.102(11) 0.081(12) 0.073(10) 0.006(8) -0.026(8) 0.009(9)
C7A 0.046(6) 0.062(9) 0.072(9) 0.006(6) 0.006(5) 0.002(6)
C12A 0.153(17) 0.066(13) 0.081(12) 0.030(9) -0.025(11) -0.022(11)
C5A 0.050(8) 0.112(13) 0.092(13) 0.029(11) -0.010(7) -0.004(7)
C5 0.080(9) 0.106(15) 0.062(11) -0.006(10) 0.007(7) -0.006(10)
C3A 0.059(8) 0.16(2) 0.076(12) -0.019(13) 0.003(7) 0.007(11)
C12 0.117(12) 0.078(11) 0.083(10) -0.007(8) -0.010(8) 0.007(9)
C3 0.049(7) 0.087(12) 0.105(13) -0.033(10) -0.008(7) 0.011(7)
C13A 0.129(15) 0.077(13) 0.116(15) -0.048(12) -0.008(13) 0.013(12)
C4A 0.047(7) 0.135(18) 0.096(13) 0.029(12) 0.012(7) 0.000(9)
C11 0.056(8) 0.089(14) 0.055(9) -0.014(7) 0.001(6) 0.002(7)
C6 0.058(8) 0.123(16) 0.070(12) 0.012(10) 0.006(8) 0.009(8)
C1 0.035(5) 0.080(11) 0.054(8) -0.001(7) 0.006(5) -0.003(6)
C15A 0.068(9) 0.081(14) 0.092(12) 0.005(9) 0.017(7) 0.030(9)
C14A 0.077(11) 0.13(2) 0.100(15) -0.030(12) 0.001(10) 0.022(12)

loop_
_atom_type_symbol
_atom_type_description
_atom_type_scat_dispersion_real
_atom_type_scat_dispersion_imag
_atom_type_scat_source
C C 0.0033 0.0016 'International Tables Vol C Tables 4.2.6.8 and 6.1.1.4'
H H 0.0000 0.0000 'International Tables Vol C Tables 4.2.6.8 and 6.1.1.4'
N N 0.0061 0.0033 'International Tables Vol C Tables 4.2.6.8 and 6.1.1.4'
S S 0.1246 0.1234 'International Tables Vol C Tables 4.2.6.8 and 6.1.1.4'

loop_
_geom_angle_atom_site_label_1
_geom_angle_atom_site_label_2
_geom_angle_atom_site_label_3
_geom_angle
_geom_angle_site_symmetry_1
_geom_angle_site_symmetry_3
_geom_angle_publ_flag
C8 S1 C10 106.9(6) . . ?
C8A S1A C10A 105.1(7) . . ?
C9 N2 N1 105.0(10) . . ?
N1A C1A C2A 124.3(13) . . ?
N1A C1A C6A 119.1(11) . . ?
C2A C1A C6A 116.5(12) . . ?
C14 C15 H15 119.5 . . ?
C14 C15 C10 120.9(16) . . ?
C10 C15 H15 119.5 . . ?
N2 N1 C1 119.7(9) . . ?
C7 N1 N2 111.6(10) . . ?
C7 N1 C1 128.7(10) . . ?
C1A N1A N2A 121.1(10) . . ?
C7A N1A C1A 129.0(11) . . ?
C7A N1A N2A 109.8(11) . . ?
C1A C2A H2A 119.2 . . ?
C1A C2A C3A 121.5(15) . . ?
C3A C2A H2A 119.2 . . ?
C11A C10A S1A 115.9(12) . . ?
C15A C10A S1A 125.4(12) . . ?
C15A C10A C11A 118.7(15) . . ?
H3A N3 H3B 108.5 . . ?
C7 N3 H3A 109.0 . . ?
C7 N3 H3B 110.6 . . ?
C8A C9A C16A 128.7(13) . . ?
N2A C9A C8A 111.8(12) . . ?
N2A C9A C16A 119.5(13) . . ?
H3AA N3A H3AB 107.4 . . ?
C7A N3A H3AA 112.3 . . ?
C7A N3A H3AB 108.0 . . ?
N2 C9 C8 111.3(11) . . ?
N2 C9 C16 122.8(12) . . ?
C8 C9 C16 125.8(12) . . ?
C1A C6A H6A 119.0 . . ?
C5A C6A C1A 122.1(15) . . ?
C5A C6A H6A 119.0 . . ?
C15 C14 H14 120.3 . . ?
C15 C14 C13 119.3(17) . . ?
C13 C14 H14 120.3 . . ?
C9A C8A S1A 128.4(11) . . ?
C9A C8A C7A 106.5(11) . . ?
C7A C8A S1A 125.1(9) . . ?
N1 C7 N3 123.0(12) . . ?
N1 C7 C8 106.9(10) . . ?
C8 C7 N3 130.1(12) . . ?
C10A C11A H11A 121.3 . . ?
C10A C11A C12A 117.3(16) . . ?
C12A C11A H11A 121.3 . . ?
C15 C10 S1 124.9(11) . . ?
C11 C10 S1 119.7(10) . . ?
C11 C10 C15 115.3(13) . . ?
C9 C8 S1 129.8(10) . . ?
C7 C8 S1 125.0(10) . . ?
C7 C8 C9 105.2(10) . . ?
C9A C16A H16D 109.5 . . ?
C9A C16A H16E 109.5 . . ?
C9A C16A H16F 109.5 . . ?
H16D C16A H16E 109.5 . . ?
H16D C16A H16F 109.5 . . ?
H16E C16A H16F 109.5 . . ?
C14 C13 H13 119.1 . . ?
C12 C13 C14 121.8(18) . . ?
C12 C13 H13 119.1 . . ?
C9A N2A N1A 105.2(11) . . ?
C5 C4 H4 120.1 . . ?
C3 C4 H4 120.1 . . ?
C3 C4 C5 119.8(16) . . ?
C3 C2 H2 121.6 . . ?
C3 C2 C1 116.7(14) . . ?
C1 C2 H2 121.6 . . ?
C9 C16 H16A 109.5 . . ?
C9 C16 H16B 109.5 . . ?
C9 C16 H16C 109.5 . . ?
H16A C16 H16B 109.5 . . ?
H16A C16 H16C 109.5 . . ?
H16B C16 H16C 109.5 . . ?
N1A C7A N3A 122.8(12) . . ?
N1A C7A C8A 106.7(11) . . ?
N3A C7A C8A 130.4(12) . . ?
C11A C12A H12A 119.3 . . ?
C13A C12A C11A 121.4(18) . . ?
C13A C12A H12A 119.3 . . ?
C6A C5A H5A 119.7 . . ?
C4A C5A C6A 120.5(17) . . ?
C4A C5A H5A 119.7 . . ?
C4 C5 H5 120.2 . . ?
C6 C5 C4 119.7(16) . . ?
C6 C5 H5 120.2 . . ?
C2A C3A H3AC 120.2 . . ?
C4A C3A C2A 119.6(16) . . ?
C4A C3A H3AC 120.2 . . ?
C13 C12 H12 120.7 . . ?
C13 C12 C11 118.6(17) . . ?
C11 C12 H12 120.7 . . ?
C4 C3 C2 122.6(16) . . ?
C4 C3 H3 118.7 . . ?
C2 C3 H3 118.7 . . ?
C12A C13A H13A 119.7 . . ?
C14A C13A C12A 120.7(19) . . ?
C14A C13A H13A 119.7 . . ?
C5A C4A C3A 119.5(16) . . ?
C5A C4A H4A 120.2 . . ?
C3A C4A H4A 120.2 . . ?
C10 C11 H11 118.1 . . ?
C12 C11 C10 123.8(15) . . ?
C12 C11 H11 118.1 . . ?
C5 C6 H6 120.7 . . ?
C5 C6 C1 118.5(17) . . ?
C1 C6 H6 120.7 . . ?
C2 C1 N1 117.7(11) . . ?
C6 C1 N1 119.7(14) . . ?
C6 C1 C2 122.5(13) . . ?
C10A C15A H15A 119.3 . . ?
C14A C15A C10A 121.4(17) . . ?
C14A C15A H15A 119.3 . . ?
C13A C14A C15A 120.1(18) . . ?
C13A C14A H14A 120.0 . . ?
C15A C14A H14A 120.0 . . ?

loop_
_geom_bond_atom_site_label_1
_geom_bond_atom_site_label_2
_geom_bond_distance
_geom_bond_site_symmetry_2
_geom_bond_publ_flag
S1 C10 1.755(13) . ?
S1 C8 1.749(12) . ?
S1A C10A 1.766(15) . ?
S1A C8A 1.748(13) . ?
N2 N1 1.365(14) . ?
N2 C9 1.316(17) . ?
C1A N1A 1.362(17) . ?
C1A C2A 1.376(19) . ?
C1A C6A 1.40(2) . ?
C15 H15 0.9300 . ?
C15 C14 1.36(2) . ?
C15 C10 1.413(18) . ?
N1 C7 1.349(16) . ?
N1 C1 1.449(16) . ?
N1A N2A 1.429(16) . ?
N1A C7A 1.349(16) . ?
C2A H2A 0.9300 . ?
C2A C3A 1.42(3) . ?
C10A C11A 1.39(2) . ?
C10A C15A 1.382(19) . ?
N3 H3A 0.8664 . ?
N3 H3B 0.8673 . ?
N3 C7 1.401(15) . ?
C9A C8A 1.389(18) . ?
C9A C16A 1.502(19) . ?
C9A N2A 1.310(17) . ?
N3A H3AA 0.8716 . ?
N3A H3AB 0.8705 . ?
N3A C7A 1.370(15) . ?
C9 C8 1.405(17) . ?
C9 C16 1.496(18) . ?
C6A H6A 0.9300 . ?
C6A C5A 1.38(2) . ?
C14 H14 0.9300 . ?
C14 C13 1.38(3) . ?
C8A C7A 1.393(18) . ?
C7 C8 1.366(17) . ?
C11A H11A 0.9300 . ?
C11A C12A 1.41(2) . ?
C10 C11 1.382(19) . ?
C16A H16D 0.9600 . ?
C16A H16E 0.9600 . ?
C16A H16F 0.9600 . ?
C13 H13 0.9300 . ?
C13 C12 1.32(3) . ?
C4 H4 0.9300 . ?
C4 C5 1.39(2) . ?
C4 C3 1.36(2) . ?
C2 H2 0.9300 . ?
C2 C3 1.37(2) . ?
C2 C1 1.383(18) . ?
C16 H16A 0.9600 . ?
C16 H16B 0.9600 . ?
C16 H16C 0.9600 . ?
C12A H12A 0.9300 . ?
C12A C13A 1.34(3) . ?
C5A H5A 0.9300 . ?
C5A C4A 1.37(3) . ?
C5 H5 0.9300 . ?
C5 C6 1.38(2) . ?
C3A H3AC 0.9300 . ?
C3A C4A 1.37(3) . ?
C12 H12 0.9300 . ?
C12 C11 1.36(2) . ?
C3 H3 0.9300 . ?
C13A H13A 0.9300 . ?
C13A C14A 1.34(3) . ?
C4A H4A 0.9300 . ?
C11 H11 0.9300 . ?
C6 H6 0.9300 . ?
C6 C1 1.38(2) . ?
C15A H15A 0.9300 . ?
C15A C14A 1.36(3) . ?
C14A H14A 0.9300 . ?

loop_
_geom_torsion_atom_site_label_1
_geom_torsion_atom_site_label_2
_geom_torsion_atom_site_label_3
_geom_torsion_atom_site_label_4
_geom_torsion
_geom_torsion_site_symmetry_1
_geom_torsion_site_symmetry_2
_geom_torsion_site_symmetry_3
_geom_torsion_site_symmetry_4
_geom_torsion_publ_flag
S1 C10 C11 C12 178.5(12) . . . . ?
S1A C10A C11A C12A 178.1(11) . . . . ?
S1A C10A C15A C14A -178.0(12) . . . . ?
S1A C8A C7A N1A -176.5(10) . . . . ?
S1A C8A C7A N3A 0(2) . . . . ?
N2 N1 C7 N3 179.5(12) . . . . ?
N2 N1 C7 C8 -1.9(14) . . . . ?
N2 N1 C1 C2 43.8(15) . . . . ?
N2 N1 C1 C6 -135.5(12) . . . . ?
N2 C9 C8 S1 177.8(10) . . . . ?
N2 C9 C8 C7 -2.5(15) . . . . ?
C1A N1A N2A C9A -178.6(12) . . . . ?
C1A N1A C7A N3A 0(2) . . . . ?
C1A N1A C7A C8A 177.5(13) . . . . ?
C1A C2A C3A C4A -5(2) . . . . ?
C1A C6A C5A C4A 0(2) . . . . ?
C15 C14 C13 C12 -4(3) . . . . ?
C15 C10 C11 C12 0(2) . . . . ?
N1 N2 C9 C8 1.4(14) . . . . ?
N1 N2 C9 C16 179.7(14) . . . . ?
N1 C7 C8 S1 -177.7(9) . . . . ?
N1 C7 C8 C9 2.6(14) . . . . ?
N1A C1A C2A C3A -177.7(13) . . . . ?
N1A C1A C6A C5A 179.8(12) . . . . ?
C2A C1A N1A N2A -135.2(13) . . . . ?
C2A C1A N1A C7A 46(2) . . . . ?
C2A C1A C6A C5A -2.9(17) . . . . ?
C2A C3A C4A C5A 2(2) . . . . ?
C10A S1A C8A C9A 89.3(14) . . . . ?
C10A S1A C8A C7A -93.0(12) . . . . ?
C10A C11A C12A C13A 4(2) . . . . ?
C10A C15A C14A C13A -4(3) . . . . ?
N3 C7 C8 S1 1(2) . . . . ?
N3 C7 C8 C9 -178.9(14) . . . . ?
C9A C8A C7A N1A 1.6(15) . . . . ?
C9A C8A C7A N3A 178.3(13) . . . . ?
C9 N2 N1 C7 0.3(14) . . . . ?
C9 N2 N1 C1 -178.1(11) . . . . ?
C6A C1A N1A N2A 41.9(16) . . . . ?
C6A C1A N1A C7A -136.4(14) . . . . ?
C6A C1A C2A C3A 5.1(18) . . . . ?
C6A C5A C4A C3A 0(2) . . . . ?
C14 C15 C10 S1 179.6(11) . . . . ?
C14 C15 C10 C11 -1(2) . . . . ?
C14 C13 C12 C11 2(3) . . . . ?
C8A S1A C10A C11A 166.2(11) . . . . ?
C8A S1A C10A C15A -13.7(14) . . . . ?
C8A C9A N2A N1A 1.1(15) . . . . ?
C7 N1 C1 C2 -134.4(13) . . . . ?
C7 N1 C1 C6 46.3(18) . . . . ?
C11A C10A C15A C14A 2(2) . . . . ?
C11A C12A C13A C14A -6(3) . . . . ?
C10 S1 C8 C9 83.5(14) . . . . ?
C10 S1 C8 C7 -96.2(12) . . . . ?
C10 C15 C14 C13 4(2) . . . . ?
C8 S1 C10 C15 -10.4(14) . . . . ?
C8 S1 C10 C11 170.6(11) . . . . ?
C16A C9A C8A S1A -1(2) . . . . ?
C16A C9A C8A C7A -179.2(15) . . . . ?
C16A C9A N2A N1A 178.9(13) . . . . ?
C13 C12 C11 C10 0(3) . . . . ?
N2A N1A C7A N3A -178.0(11) . . . . ?
N2A N1A C7A C8A -1.0(14) . . . . ?
N2A C9A C8A S1A 176.3(10) . . . . ?
N2A C9A C8A C7A -1.7(16) . . . . ?
C4 C5 C6 C1 0(2) . . . . ?
C16 C9 C8 S1 -1(2) . . . . ?
C16 C9 C8 C7 179.2(15) . . . . ?
C7A N1A N2A C9A 0.0(14) . . . . ?
C12A C13A C14A C15A 6(3) . . . . ?
C5 C4 C3 C2 4(2) . . . . ?
C5 C6 C1 N1 -179.5(12) . . . . ?
C5 C6 C1 C2 1(2) . . . . ?
C3 C4 C5 C6 -3(2) . . . . ?
C3 C2 C1 N1 -179.2(10) . . . . ?
C3 C2 C1 C6 0.0(18) . . . . ?
C1 N1 C7 N3 -2(2) . . . . ?
C1 N1 C7 C8 176.4(11) . . . . ?
C1 C2 C3 C4 -3(2) . . . . ?
C15A C10A C11A C12A -2(2) . . . . ?
